data_1542710
loop_
_publ_author_name
'Liu, Zhen-Ting'
'Wang, Ya-Hui'
'Zhu, Fu-Lin'
'Hu, Xiang-Ping'

_publ_section_title
;
 Enantioselective Copper-Catalyzed Formal [4 + 2] Cycloaddition of
 o-Aminophenol Derivatives with Propargylic Esters for Synthesis of
 Optically Active 3,4-Dihydro-2H-1,4-benzoxazines.
;
_journal_issue 5
_journal_name_full 'Organic letters'
_journal_page_first 1190
_journal_paper_doi 10.1021/acs.orglett.6b00322
_journal_volume 18
_journal_year 2016
_chemical_absolute_configuration ad
_chemical_formula_moiety 'C22 H18 Br N O'
_chemical_formula_sum 'C22 H18 Br N O'
_chemical_formula_weight 392.28
_chemical_name_systematic
;
 ? 
;
_space_group_crystal_system orthorhombic
_space_group_IT_number 19
_space_group_name_Hall 'P 2ac 2ab'
_space_group_name_H-M_alt 'P 21 21 21'
_symmetry_space_group_name_Hall 'P 2ac 2ab'
_symmetry_space_group_name_H-M 'P 21 21 21'
_atom_sites_solution_hydrogens geom
_audit_creation_date 2016-01-08
_audit_creation_method
;
Olex2 1.2-beta
(compiled 2015.08.17 svn.r3210 for OlexSys, GUI svn.r5083)
;
_cell_angle_alpha 90
_cell_angle_beta 90
_cell_angle_gamma 90
_cell_formula_units_Z 8
_cell_length_a 9.7821(9)
_cell_length_b 10.3912(9)
_cell_length_c 35.968(3)
_cell_measurement_reflns_used 3689
_cell_measurement_temperature 293(2)
_cell_measurement_theta_max 19.899
_cell_measurement_theta_min 2.264
_cell_volume 3656.1(6)
_computing_cell_refinement 'SAINT v6.02A (Bruker, 2001)'
_computing_data_collection 'Bruker SMART'
_computing_data_reduction 'SAINT v6.02A (Bruker, 2001)'
_computing_molecular_graphics 'Olex2 (Dolomanov et al., 2009)'
_computing_publication_material 'Olex2 (Dolomanov et al., 2009)'
_computing_structure_refinement 'XL (Sheldrick, 2008)'
_computing_structure_solution 'Bruker SHELXTL'
_diffrn_ambient_temperature 293(2)
_diffrn_measured_fraction_theta_full 1.000
_diffrn_measured_fraction_theta_max 0.996
_diffrn_measurement_device_type 'CCD area detector'
_diffrn_measurement_method 'phi and omega scans'
_diffrn_radiation_monochromator graphite
_diffrn_radiation_type MoK\a
_diffrn_radiation_wavelength 0.71073
_diffrn_reflns_av_R_equivalents 0.0751
_diffrn_reflns_av_unetI/netI 0.1007
_diffrn_reflns_laue_measured_fraction_full 1.000
_diffrn_reflns_laue_measured_fraction_max 0.996
_diffrn_reflns_limit_h_max 13
_diffrn_reflns_limit_h_min -8
_diffrn_reflns_limit_k_max 13
_diffrn_reflns_limit_k_min -13
_diffrn_reflns_limit_l_max 47
_diffrn_reflns_limit_l_min -47
_diffrn_reflns_number 26135
_diffrn_reflns_point_group_measured_fraction_full 1.000
_diffrn_reflns_point_group_measured_fraction_max 0.995
_diffrn_reflns_theta_full 25.242
_diffrn_reflns_theta_max 28.384
_diffrn_reflns_theta_min 1.132
_exptl_absorpt_coefficient_mu 2.257
_exptl_absorpt_correction_T_max 0.7456
_exptl_absorpt_correction_T_min 0.5005
_exptl_absorpt_correction_type multi-scan
_exptl_absorpt_process_details sadabs
_exptl_crystal_colour colourless
_exptl_crystal_colour_primary colourless
_exptl_crystal_density_diffrn 1.425
_exptl_crystal_description block
_exptl_crystal_F_000 1600
_exptl_crystal_size_max 0.22
_exptl_crystal_size_mid 0.17
_exptl_crystal_size_min 0.13
_refine_diff_density_max 0.453
_refine_diff_density_min -0.586
_refine_diff_density_rms 0.048
_refine_ls_abs_structure_details
;
 Flack x determined using 1453 quotients [(I+)-(I-)]/[(I+)+(I-)]
 (Parsons, Flack and Wagner, Acta Cryst. B69 (2013) 249-259).
;
_refine_ls_abs_structure_Flack 0.019(7)
_refine_ls_extinction_coef 0.0011(3)
_refine_ls_extinction_expression Fc^*^=kFc[1+0.001xFc^2^\l^3^/sin(2\q)]^-1/4^
_refine_ls_extinction_method 'SHELXL-2014/7 (Sheldrick 2014'
_refine_ls_goodness_of_fit_ref 0.922
_refine_ls_hydrogen_treatment constr
_refine_ls_matrix_type full
_refine_ls_number_parameters 452
_refine_ls_number_reflns 9099
_refine_ls_number_restraints 0
_refine_ls_restrained_S_all 0.922
_refine_ls_R_factor_all 0.1165
_refine_ls_R_factor_gt 0.0440
_refine_ls_shift/su_max 0.000
_refine_ls_shift/su_mean 0.000
_refine_ls_structure_factor_coef Fsqd
_refine_ls_weighting_details 'w=1/[\s^2^(Fo^2^)+(0.0278P)^2^] where P=(Fo^2^+2Fc^2^)/3'
_refine_ls_weighting_scheme calc
_refine_ls_wR_factor_gt 0.0815
_refine_ls_wR_factor_ref 0.0985
_reflns_Friedel_coverage 0.781
_reflns_friedel_fraction_full 1.000
_reflns_friedel_fraction_max 0.995
_reflns_number_gt 4631
_reflns_number_total 9099
_reflns_threshold_expression 'I > 2\s(I)'
_cod_data_source_file ol6b00322_si_002.cif
_cod_data_source_block cd15173
_cod_original_cell_volume 3656.0(6)
_cod_database_code 1542710
_shelx_space_group_comment
;
The symmetry employed for this shelxl refinement is uniquely defined
by the following loop, which should always be used as a source of
symmetry information in preference to the above space-group names.
They are only intended as comments.
;
_shelx_estimated_absorpt_t_max 0.758
_shelx_estimated_absorpt_t_min 0.637
_olex2_refinement_description
;
1. Fixed Uiso
 At 1.2 times of:
  All C(H) groups, All C(H,H) groups
2.a Ternary CH refined with riding coordinates:
 C3(H3), C25(H25)
2.b Secondary CH2 refined with riding coordinates:
 C16(H16A,H16B), C38(H38A,H38B)
2.c Aromatic/amide H refined with riding coordinates:
 C6(H6), C7(H7), C8(H8), C9(H9), C11(H11), C12(H12), C14(H14), C15(H15),
 C18(H18), C19(H19), C20(H20), C21(H21), C22(H22), C28(H28), C29(H29), C30(H30),
  C31(H31), C33(H33), C34(H34), C36(H36), C37(H37), C40(H40), C41(H41),
 C42(H42), C43(H43), C44(H44)
2.d X=CH2 refined with riding coordinates:
 C2(H2A,H2B), C24(H24A,H24B)
;
_shelx_shelxl_version_number 2014/7
_olex2_submission_special_instructions 'No special instructions were received'

loop_
_space_group_symop_operation_xyz
'x, y, z'
'-x+1/2, -y, z+1/2'
'-x, y+1/2, -z+1/2'
'x+1/2, -y+1/2, -z'

loop_
_atom_site_label
_atom_site_type_symbol
_atom_site_fract_x
_atom_site_fract_y
_atom_site_fract_z
_atom_site_U_iso_or_equiv
_atom_site_adp_type
_atom_site_occupancy
_atom_site_site_symmetry_order
_atom_site_calc_flag
_atom_site_refinement_flags_posn
Br1 Br 0.79639(7) 0.74071(6) 0.09782(2) 0.0877(3) Uani 1 1 d .
Br2 Br 0.51647(7) -0.03103(6) 0.15351(2) 0.0792(2) Uani 1 1 d .
N1 N 0.3407(4) 0.2545(4) 0.04925(10) 0.0475(10) Uani 1 1 d .
N2 N 0.1497(4) 0.4145(4) 0.25642(10) 0.0486(11) Uani 1 1 d .
O1 O 0.1948(4) 0.4772(3) 0.03383(11) 0.0615(9) Uani 1 1 d .
O2 O 0.1666(4) 0.5614(3) 0.19198(9) 0.0577(9) Uani 1 1 d .
C1 C 0.2006(6) 0.4288(5) 0.06955(16) 0.0573(14) Uani 1 1 d .
C2 C 0.1037(7) 0.4591(7) 0.09288(18) 0.0855(19) Uani 1 1 d .
H2A H 0.0325 0.5123 0.0853 0.103 Uiso 1 1 calc R
H2B H 0.1058 0.4274 0.1171 0.103 Uiso 1 1 calc R
C3 C 0.3253(6) 0.3515(5) 0.07790(13) 0.0508(14) Uani 1 1 d .
H3 H 0.3096 0.3067 0.1015 0.061 Uiso 1 1 calc R
C4 C 0.3317(5) 0.2978(4) 0.01299(14) 0.0449(12) Uani 1 1 d .
C5 C 0.2624(5) 0.4113(5) 0.00583(14) 0.0468(13) Uani 1 1 d .
C6 C 0.2552(5) 0.4638(6) -0.02900(16) 0.0588(14) Uani 1 1 d .
H6 H 0.2135 0.5432 -0.0327 0.071 Uiso 1 1 calc R
C7 C 0.3099(7) 0.3982(6) -0.05818(16) 0.0704(17) Uani 1 1 d .
H7 H 0.3031 0.4319 -0.0821 0.084 Uiso 1 1 calc R
C8 C 0.3743(6) 0.2840(6) -0.05278(16) 0.0662(16) Uani 1 1 d .
H8 H 0.4104 0.2396 -0.0730 0.079 Uiso 1 1 calc R
C9 C 0.3865(5) 0.2330(5) -0.01721(14) 0.0510(13) Uani 1 1 d .
H9 H 0.4315 0.1551 -0.0137 0.061 Uiso 1 1 calc R
C10 C 0.4486(5) 0.4399(4) 0.08319(12) 0.0458(12) Uani 1 1 d .
C11 C 0.4414(6) 0.5341(6) 0.11047(14) 0.0658(15) Uani 1 1 d .
H11 H 0.3656 0.5381 0.1260 0.079 Uiso 1 1 calc R
C12 C 0.5454(7) 0.6214(5) 0.11459(15) 0.0667(16) Uani 1 1 d .
H12 H 0.5392 0.6851 0.1327 0.080 Uiso 1 1 calc R
C13 C 0.6571(6) 0.6153(5) 0.09247(16) 0.0564(15) Uani 1 1 d .
C14 C 0.6688(6) 0.5230(6) 0.06628(15) 0.0634(15) Uani 1 1 d .
H14 H 0.7461 0.5186 0.0513 0.076 Uiso 1 1 calc R
C15 C 0.5633(6) 0.4343(5) 0.06208(14) 0.0597(15) Uani 1 1 d .
H15 H 0.5716 0.3697 0.0444 0.072 Uiso 1 1 calc R
C16 C 0.4075(6) 0.1336(5) 0.05801(15) 0.0549(14) Uani 1 1 d .
H16A H 0.4246 0.1304 0.0846 0.066 Uiso 1 1 calc R
H16B H 0.4952 0.1310 0.0455 0.066 Uiso 1 1 calc R
C17 C 0.3264(5) 0.0163(4) 0.04702(12) 0.0457(12) Uani 1 1 d .
C18 C 0.3899(6) -0.1029(5) 0.04781(15) 0.0620(15) Uani 1 1 d .
H18 H 0.4816 -0.1089 0.0545 0.074 Uiso 1 1 calc R
C19 C 0.3181(7) -0.2124(5) 0.03884(19) 0.083(2) Uani 1 1 d .
H19 H 0.3621 -0.2917 0.0390 0.100 Uiso 1 1 calc R
C20 C 0.1817(7) -0.2055(5) 0.02954(17) 0.0754(17) Uani 1 1 d .
H20 H 0.1327 -0.2798 0.0240 0.090 Uiso 1 1 calc R
C21 C 0.1198(6) -0.0884(6) 0.02860(15) 0.0642(15) Uani 1 1 d .
H21 H 0.0280 -0.0827 0.0221 0.077 Uiso 1 1 calc R
C22 C 0.1909(6) 0.0212(5) 0.03709(12) 0.0483(12) Uani 1 1 d .
H22 H 0.1467 0.1004 0.0361 0.058 Uiso 1 1 calc R
C23 C 0.2746(6) 0.5564(5) 0.21626(14) 0.0518(13) Uani 1 1 d .
C24 C 0.3620(7) 0.6501(6) 0.21723(17) 0.0738(18) Uani 1 1 d .
H24A H 0.3513 0.7204 0.2015 0.089 Uiso 1 1 calc R
H24B H 0.4354 0.6470 0.2337 0.089 Uiso 1 1 calc R
C25 C 0.2818(5) 0.4346(5) 0.23927(13) 0.0472(13) Uani 1 1 d .
H25 H 0.3480 0.4495 0.2593 0.057 Uiso 1 1 calc R
C26 C 0.0365(5) 0.4264(5) 0.23400(12) 0.0425(12) Uani 1 1 d .
C27 C 0.0455(5) 0.4993(4) 0.20123(13) 0.0446(12) Uani 1 1 d .
C28 C -0.0619(6) 0.5150(5) 0.17797(13) 0.0521(13) Uani 1 1 d .
H28 H -0.0515 0.5631 0.1564 0.063 Uiso 1 1 calc R
C29 C -0.1869(6) 0.4600(6) 0.18609(14) 0.0640(15) Uani 1 1 d .
H29 H -0.2612 0.4708 0.1702 0.077 Uiso 1 1 calc R
C30 C -0.1990(6) 0.3888(5) 0.21826(15) 0.0608(15) Uani 1 1 d .
H30 H -0.2825 0.3512 0.2241 0.073 Uiso 1 1 calc R
C31 C -0.0905(6) 0.3725(5) 0.24174(14) 0.0505(13) Uani 1 1 d .
H31 H -0.1018 0.3243 0.2633 0.061 Uiso 1 1 calc R
C32 C 0.3326(5) 0.3198(5) 0.21664(13) 0.0422(12) Uani 1 1 d .
C33 C 0.2775(6) 0.1986(5) 0.22077(14) 0.0577(14) Uani 1 1 d .
H33 H 0.2030 0.1866 0.2365 0.069 Uiso 1 1 calc R
C34 C 0.3311(6) 0.0951(5) 0.20199(15) 0.0645(16) Uani 1 1 d .
H34 H 0.2928 0.0139 0.2051 0.077 Uiso 1 1 calc R
C35 C 0.4396(6) 0.1110(5) 0.17899(13) 0.0497(13) Uani 1 1 d .
C36 C 0.4951(5) 0.2304(5) 0.17380(14) 0.0584(13) Uani 1 1 d .
H36 H 0.5685 0.2414 0.1577 0.070 Uiso 1 1 calc R
C37 C 0.4418(5) 0.3336(5) 0.19251(14) 0.0552(14) Uani 1 1 d .
H37 H 0.4798 0.4147 0.1889 0.066 Uiso 1 1 calc R
C38 C 0.1387(5) 0.3585(5) 0.29323(12) 0.0524(14) Uani 1 1 d .
H38A H 0.2297 0.3469 0.3034 0.063 Uiso 1 1 calc R
H38B H 0.0966 0.2743 0.2912 0.063 Uiso 1 1 calc R
C39 C 0.0565(5) 0.4392(5) 0.31955(11) 0.0420(12) Uani 1 1 d .
C40 C 0.0776(6) 0.5701(5) 0.32161(14) 0.0572(14) Uani 1 1 d .
H40 H 0.1404 0.6086 0.3057 0.069 Uiso 1 1 calc R
C41 C 0.0077(7) 0.6447(5) 0.34672(15) 0.0706(16) Uani 1 1 d .
H41 H 0.0230 0.7330 0.3477 0.085 Uiso 1 1 calc R
C42 C -0.0845(7) 0.5884(7) 0.37026(14) 0.0675(17) Uani 1 1 d .
H42 H -0.1310 0.6385 0.3876 0.081 Uiso 1 1 calc R
C43 C -0.1084(6) 0.4609(6) 0.36852(13) 0.0602(15) Uani 1 1 d .
H43 H -0.1723 0.4238 0.3844 0.072 Uiso 1 1 calc R
C44 C -0.0382(5) 0.3843(5) 0.34321(13) 0.0502(12) Uani 1 1 d .
H44 H -0.0551 0.2963 0.3422 0.060 Uiso 1 1 calc R

loop_
_atom_site_aniso_label
_atom_site_aniso_U_11
_atom_site_aniso_U_22
_atom_site_aniso_U_33
_atom_site_aniso_U_23
_atom_site_aniso_U_13
_atom_site_aniso_U_12
Br1 0.0889(5) 0.0526(4) 0.1216(5) 0.0063(4) -0.0442(4) -0.0217(4)
Br2 0.1003(5) 0.0593(4) 0.0781(4) -0.0147(3) -0.0026(4) 0.0267(4)
N1 0.061(3) 0.027(2) 0.055(2) -0.002(2) -0.002(2) 0.002(2)
N2 0.043(3) 0.060(3) 0.043(2) 0.003(2) 0.004(2) 0.003(2)
O1 0.059(2) 0.0395(19) 0.086(2) -0.010(2) 0.003(2) 0.008(2)
O2 0.064(3) 0.050(2) 0.058(2) 0.0115(18) 0.005(2) -0.005(2)
C1 0.058(4) 0.039(3) 0.074(4) -0.014(3) 0.011(3) -0.007(3)
C2 0.073(4) 0.084(5) 0.100(4) -0.015(4) 0.022(4) 0.000(4)
C3 0.072(4) 0.036(3) 0.044(3) -0.005(2) 0.010(3) -0.007(3)
C4 0.042(3) 0.030(3) 0.063(3) -0.002(2) 0.003(3) -0.011(2)
C5 0.043(3) 0.034(3) 0.063(3) -0.001(3) -0.001(3) -0.005(2)
C6 0.055(4) 0.042(3) 0.080(4) 0.009(3) -0.004(3) -0.007(3)
C7 0.080(4) 0.066(4) 0.065(4) 0.017(3) -0.009(4) -0.011(4)
C8 0.066(4) 0.064(4) 0.068(4) -0.004(3) 0.016(3) -0.008(3)
C9 0.051(3) 0.036(3) 0.067(3) -0.008(3) 0.007(3) -0.005(3)
C10 0.060(3) 0.031(3) 0.047(3) -0.004(2) -0.001(3) -0.002(2)
C11 0.076(4) 0.054(3) 0.067(3) -0.021(3) 0.002(3) -0.008(3)
C12 0.088(5) 0.047(3) 0.065(3) -0.021(3) -0.011(4) -0.008(3)
C13 0.062(4) 0.042(3) 0.065(3) 0.007(3) -0.022(3) -0.007(3)
C14 0.057(4) 0.065(4) 0.069(3) -0.008(3) 0.000(3) -0.010(3)
C15 0.065(4) 0.051(3) 0.063(3) -0.021(3) 0.000(3) -0.013(3)
C16 0.061(4) 0.035(3) 0.068(3) 0.000(3) -0.007(3) -0.001(3)
C17 0.059(4) 0.031(3) 0.047(3) 0.006(2) 0.005(3) 0.000(3)
C18 0.055(4) 0.039(3) 0.092(4) -0.003(3) 0.003(3) 0.009(3)
C19 0.088(5) 0.027(3) 0.134(6) -0.006(3) 0.007(4) 0.007(3)
C20 0.089(5) 0.039(4) 0.098(4) -0.004(3) 0.004(4) -0.016(4)
C21 0.063(4) 0.050(4) 0.080(4) -0.003(3) -0.012(3) -0.003(3)
C22 0.060(4) 0.031(3) 0.054(3) 0.000(2) -0.004(3) 0.000(3)
C23 0.051(3) 0.044(3) 0.060(3) -0.014(3) 0.017(3) -0.002(3)
C24 0.076(5) 0.054(4) 0.092(4) -0.011(3) 0.015(4) -0.005(3)
C25 0.049(3) 0.045(3) 0.048(3) -0.004(2) -0.001(3) -0.007(3)
C26 0.044(3) 0.043(3) 0.040(3) -0.004(2) 0.003(2) 0.006(2)
C27 0.052(3) 0.031(3) 0.050(3) -0.007(2) 0.005(3) -0.002(2)
C28 0.070(4) 0.043(3) 0.043(3) 0.003(2) -0.001(3) 0.009(3)
C29 0.067(4) 0.068(4) 0.057(3) -0.011(3) -0.016(3) 0.011(4)
C30 0.050(4) 0.064(4) 0.068(4) -0.008(3) 0.004(3) -0.006(3)
C31 0.053(4) 0.048(3) 0.051(3) 0.001(3) 0.002(3) -0.002(3)
C32 0.039(3) 0.046(3) 0.041(3) -0.003(2) -0.007(2) -0.002(3)
C33 0.060(4) 0.052(3) 0.061(3) -0.010(3) 0.015(3) -0.008(3)
C34 0.079(4) 0.043(3) 0.071(4) -0.006(3) 0.010(3) -0.010(3)
C35 0.057(4) 0.049(3) 0.043(3) -0.004(2) -0.005(3) 0.011(3)
C36 0.046(3) 0.056(4) 0.073(3) -0.001(3) 0.011(3) 0.004(3)
C37 0.048(3) 0.041(3) 0.077(4) -0.001(3) 0.008(3) 0.000(3)
C38 0.054(4) 0.057(3) 0.047(3) 0.004(3) 0.003(3) 0.010(3)
C39 0.052(3) 0.043(3) 0.031(2) 0.003(2) -0.003(2) 0.007(2)
C40 0.069(4) 0.050(3) 0.053(3) 0.003(3) 0.003(3) -0.004(3)
C41 0.105(5) 0.045(3) 0.062(3) -0.009(3) 0.007(4) 0.004(3)
C42 0.082(5) 0.072(5) 0.048(3) -0.011(3) 0.005(3) 0.019(4)
C43 0.067(4) 0.065(4) 0.049(3) 0.007(3) 0.006(3) 0.000(3)
C44 0.057(3) 0.048(3) 0.045(3) 0.003(3) -0.001(3) 0.007(3)

loop_
_atom_type_symbol
_atom_type_description
_atom_type_scat_dispersion_real
_atom_type_scat_dispersion_imag
_atom_type_scat_source
C C 0.0033 0.0016 'International Tables Vol C Tables 4.2.6.8 and 6.1.1.4'
H H 0.0000 0.0000 'International Tables Vol C Tables 4.2.6.8 and 6.1.1.4'
Br Br -0.2901 2.4595 'International Tables Vol C Tables 4.2.6.8 and 6.1.1.4'
N N 0.0061 0.0033 'International Tables Vol C Tables 4.2.6.8 and 6.1.1.4'
O O 0.0106 0.0060 'International Tables Vol C Tables 4.2.6.8 and 6.1.1.4'

loop_
_geom_angle_atom_site_label_1
_geom_angle_atom_site_label_2
_geom_angle_atom_site_label_3
_geom_angle
C3 N1 C16 119.7(4)
C4 N1 C3 116.0(4)
C4 N1 C16 121.0(4)
C25 N2 C38 120.9(4)
C26 N2 C25 117.1(4)
C26 N2 C38 120.8(4)
C1 O1 C5 118.5(4)
C23 O2 C27 119.1(4)
O1 C1 C3 114.7(5)
C2 C1 O1 118.7(6)
C2 C1 C3 126.5(6)
C1 C2 H2A 120.0
C1 C2 H2B 120.0
H2A C2 H2B 120.0
N1 C3 C1 108.4(4)
N1 C3 H3 107.6
N1 C3 C10 115.1(4)
C1 C3 H3 107.6
C1 C3 C10 110.3(4)
C10 C3 H3 107.6
N1 C4 C5 118.9(5)
N1 C4 C9 123.8(5)
C5 C4 C9 117.2(5)
C4 C5 O1 121.3(4)
C6 C5 O1 116.4(5)
C6 C5 C4 122.3(5)
C5 C6 H6 120.5
C7 C6 C5 119.1(6)
C7 C6 H6 120.5
C6 C7 H7 119.7
C8 C7 C6 120.6(5)
C8 C7 H7 119.7
C7 C8 H8 119.8
C7 C8 C9 120.3(6)
C9 C8 H8 119.8
C4 C9 C8 120.2(5)
C4 C9 H9 119.9
C8 C9 H9 119.9
C11 C10 C3 118.2(5)
C15 C10 C3 123.9(4)
C15 C10 C11 117.9(5)
C10 C11 H11 119.8
C12 C11 C10 120.4(5)
C12 C11 H11 119.8
C11 C12 H12 119.8
C13 C12 C11 120.3(5)
C13 C12 H12 119.8
C12 C13 Br1 119.3(4)
C14 C13 Br1 119.9(5)
C14 C13 C12 120.8(5)
C13 C14 H14 120.5
C13 C14 C15 118.9(5)
C15 C14 H14 120.5
C10 C15 C14 121.7(5)
C10 C15 H15 119.2
C14 C15 H15 119.2
N1 C16 H16A 108.7
N1 C16 H16B 108.7
N1 C16 C17 114.0(4)
H16A C16 H16B 107.6
C17 C16 H16A 108.7
C17 C16 H16B 108.7
C18 C17 C16 118.8(5)
C22 C17 C16 123.1(4)
C22 C17 C18 118.1(5)
C17 C18 H18 119.8
C19 C18 C17 120.4(5)
C19 C18 H18 119.8
C18 C19 H19 119.7
C18 C19 C20 120.6(5)
C20 C19 H19 119.7
C19 C20 H20 120.5
C21 C20 C19 118.9(5)
C21 C20 H20 120.5
C20 C21 H21 119.6
C20 C21 C22 120.9(6)
C22 C21 H21 119.6
C17 C22 H22 119.4
C21 C22 C17 121.1(5)
C21 C22 H22 119.4
O2 C23 C25 114.6(4)
C24 C23 O2 119.8(5)
C24 C23 C25 125.6(6)
C23 C24 H24A 120.0
C23 C24 H24B 120.0
H24A C24 H24B 120.0
N2 C25 C23 108.2(4)
N2 C25 H25 107.4
N2 C25 C32 113.9(4)
C23 C25 H25 107.4
C23 C25 C32 112.1(4)
C32 C25 H25 107.4
N2 C26 C27 119.3(5)
N2 C26 C31 124.4(4)
C31 C26 C27 116.2(5)
O2 C27 C26 120.4(5)
C28 C27 O2 117.3(4)
C28 C27 C26 122.4(5)
C27 C28 H28 119.8
C27 C28 C29 120.5(5)
C29 C28 H28 119.8
C28 C29 H29 120.8
C30 C29 C28 118.4(5)
C30 C29 H29 120.8
C29 C30 H30 119.4
C31 C30 C29 121.3(6)
C31 C30 H30 119.4
C26 C31 H31 119.3
C30 C31 C26 121.3(5)
C30 C31 H31 119.3
C33 C32 C25 122.0(4)
C33 C32 C37 117.7(5)
C37 C32 C25 120.3(4)
C32 C33 H33 119.6
C34 C33 C32 120.9(5)
C34 C33 H33 119.6
C33 C34 H34 119.9
C35 C34 C33 120.3(5)
C35 C34 H34 119.9
C34 C35 Br2 120.8(4)
C34 C35 C36 120.3(5)
C36 C35 Br2 118.9(4)
C35 C36 H36 120.2
C35 C36 C37 119.5(5)
C37 C36 H36 120.2
C32 C37 H37 119.3
C36 C37 C32 121.4(5)
C36 C37 H37 119.3
N2 C38 H38A 109.0
N2 C38 H38B 109.0
N2 C38 C39 113.1(4)
H38A C38 H38B 107.8
C39 C38 H38A 109.0
C39 C38 H38B 109.0
C40 C39 C38 120.4(5)
C40 C39 C44 118.3(5)
C44 C39 C38 121.2(5)
C39 C40 H40 119.4
C41 C40 C39 121.2(5)
C41 C40 H40 119.4
C40 C41 H41 120.2
C42 C41 C40 119.6(5)
C42 C41 H41 120.2
C41 C42 H42 119.8
C43 C42 C41 120.4(5)
C43 C42 H42 119.8
C42 C43 H43 119.7
C42 C43 C44 120.5(5)
C44 C43 H43 119.7
C39 C44 C43 119.9(5)
C39 C44 H44 120.0
C43 C44 H44 120.0

loop_
_geom_bond_atom_site_label_1
_geom_bond_atom_site_label_2
_geom_bond_distance
Br1 C13 1.895(5)
Br2 C35 1.893(5)
N1 C3 1.449(6)
N1 C4 1.383(6)
N1 C16 1.451(6)
N2 C25 1.447(6)
N2 C26 1.376(6)
N2 C38 1.450(6)
O1 C1 1.381(6)
O1 C5 1.386(6)
O2 C23 1.372(6)
O2 C27 1.389(6)
C1 C2 1.305(7)
C1 C3 1.491(8)
C2 H2A 0.9300
C2 H2B 0.9300
C3 H3 0.9800
C3 C10 1.527(7)
C4 C5 1.384(7)
C4 C9 1.386(6)
C5 C6 1.368(7)
C6 H6 0.9300
C6 C7 1.361(8)
C7 H7 0.9300
C7 C8 1.358(8)
C8 H8 0.9300
C8 C9 1.390(7)
C9 H9 0.9300
C10 C11 1.388(7)
C10 C15 1.356(7)
C11 H11 0.9300
C11 C12 1.371(8)
C12 H12 0.9300
C12 C13 1.353(8)
C13 C14 1.350(7)
C14 H14 0.9300
C14 C15 1.392(7)
C15 H15 0.9300
C16 H16A 0.9700
C16 H16B 0.9700
C16 C17 1.507(7)
C17 C18 1.385(7)
C17 C22 1.374(7)
C18 H18 0.9300
C18 C19 1.375(8)
C19 H19 0.9300
C19 C20 1.378(9)
C20 H20 0.9300
C20 C21 1.359(8)
C21 H21 0.9300
C21 C22 1.369(7)
C22 H22 0.9300
C23 C24 1.296(7)
C23 C25 1.513(7)
C24 H24A 0.9300
C24 H24B 0.9300
C25 H25 0.9800
C25 C32 1.528(7)
C26 C27 1.404(6)
C26 C31 1.391(7)
C27 C28 1.353(7)
C28 H28 0.9300
C28 C29 1.381(7)
C29 H29 0.9300
C29 C30 1.378(7)
C30 H30 0.9300
C30 C31 1.367(7)
C31 H31 0.9300
C32 C33 1.378(7)
C32 C37 1.384(7)
C33 H33 0.9300
C33 C34 1.373(7)
C34 H34 0.9300
C34 C35 1.356(7)
C35 C36 1.367(7)
C36 H36 0.9300
C36 C37 1.370(7)
C37 H37 0.9300
C38 H38A 0.9700
C38 H38B 0.9700
C38 C39 1.498(6)
C39 C40 1.378(7)
C39 C44 1.381(6)
C40 H40 0.9300
C40 C41 1.373(7)
C41 H41 0.9300
C41 C42 1.369(8)
C42 H42 0.9300
C42 C43 1.347(8)
C43 H43 0.9300
C43 C44 1.390(7)
C44 H44 0.9300

loop_
_geom_torsion_atom_site_label_1
_geom_torsion_atom_site_label_2
_geom_torsion_atom_site_label_3
_geom_torsion_atom_site_label_4
_geom_torsion
Br1 C13 C14 C15 -178.0(4)
Br2 C35 C36 C37 -179.0(4)
N1 C3 C10 C11 -179.3(4)
N1 C3 C10 C15 2.7(7)
N1 C4 C5 O1 -4.4(7)
N1 C4 C5 C6 176.5(4)
N1 C4 C9 C8 -179.2(5)
N1 C16 C17 C18 168.5(4)
N1 C16 C17 C22 -13.3(7)
N2 C25 C32 C33 -17.1(7)
N2 C25 C32 C37 166.4(4)
N2 C26 C27 O2 -1.6(6)
N2 C26 C27 C28 -179.9(4)
N2 C26 C31 C30 179.6(5)
N2 C38 C39 C40 -45.5(6)
N2 C38 C39 C44 136.9(5)
O1 C1 C3 N1 -51.5(5)
O1 C1 C3 C10 75.4(5)
O1 C5 C6 C7 -174.6(5)
O2 C23 C25 N2 -51.2(5)
O2 C23 C25 C32 75.2(5)
O2 C27 C28 C29 -177.6(4)
C1 O1 C5 C4 1.6(6)
C1 O1 C5 C6 -179.2(4)
C1 C3 C10 C11 57.6(6)
C1 C3 C10 C15 -120.4(5)
C2 C1 C3 N1 132.2(6)
C2 C1 C3 C10 -100.9(6)
C3 N1 C4 C5 -23.2(6)
C3 N1 C4 C9 157.9(5)
C3 N1 C16 C17 128.4(5)
C3 C10 C11 C12 -175.5(5)
C3 C10 C15 C14 175.3(5)
C4 N1 C3 C1 49.3(6)
C4 N1 C3 C10 -74.8(5)
C4 N1 C16 C17 -73.1(6)
C4 C5 C6 C7 4.6(8)
C5 O1 C1 C2 -156.0(5)
C5 O1 C1 C3 27.4(6)
C5 C4 C9 C8 1.8(7)
C5 C6 C7 C8 -1.9(9)
C6 C7 C8 C9 -0.7(9)
C7 C8 C9 C4 0.7(8)
C9 C4 C5 O1 174.7(4)
C9 C4 C5 C6 -4.5(7)
C10 C11 C12 C13 -1.0(9)
C11 C10 C15 C14 -2.6(8)
C11 C12 C13 Br1 178.0(4)
C11 C12 C13 C14 -0.6(9)
C12 C13 C14 C15 0.6(8)
C13 C14 C15 C10 1.1(8)
C15 C10 C11 C12 2.6(8)
C16 N1 C3 C1 -151.1(4)
C16 N1 C3 C10 84.8(5)
C16 N1 C4 C5 177.5(4)
C16 N1 C4 C9 -1.4(7)
C16 C17 C18 C19 178.4(5)
C16 C17 C22 C21 -177.6(5)
C17 C18 C19 C20 -1.1(10)
C18 C17 C22 C21 0.7(7)
C18 C19 C20 C21 1.4(10)
C19 C20 C21 C22 -0.7(9)
C20 C21 C22 C17 -0.4(8)
C22 C17 C18 C19 0.0(8)
C23 O2 C27 C26 -3.5(6)
C23 O2 C27 C28 174.9(4)
C23 C25 C32 C33 -140.4(5)
C23 C25 C32 C37 43.1(6)
C24 C23 C25 N2 130.8(6)
C24 C23 C25 C32 -102.8(6)
C25 N2 C26 C27 -22.7(6)
C25 N2 C26 C31 158.5(5)
C25 N2 C38 C39 126.2(5)
C25 C32 C33 C34 -175.5(5)
C25 C32 C37 C36 175.6(5)
C26 N2 C25 C23 47.1(5)
C26 N2 C25 C32 -78.3(5)
C26 N2 C38 C39 -66.7(6)
C26 C27 C28 C29 0.8(8)
C27 O2 C23 C24 -151.0(5)
C27 O2 C23 C25 30.9(6)
C27 C26 C31 C30 0.8(7)
C27 C28 C29 C30 -0.2(8)
C28 C29 C30 C31 0.0(8)
C29 C30 C31 C26 -0.3(8)
C31 C26 C27 O2 177.3(4)
C31 C26 C27 C28 -1.0(7)
C32 C33 C34 C35 0.0(9)
C33 C32 C37 C36 -1.1(7)
C33 C34 C35 Br2 179.0(4)
C33 C34 C35 C36 -1.1(8)
C34 C35 C36 C37 1.2(8)
C35 C36 C37 C32 0.0(8)
C37 C32 C33 C34 1.1(8)
C38 N2 C25 C23 -145.4(4)
C38 N2 C25 C32 89.2(5)
C38 N2 C26 C27 169.7(4)
C38 N2 C26 C31 -9.1(7)
C38 C39 C40 C41 -177.1(5)
C38 C39 C44 C43 177.0(4)
C39 C40 C41 C42 0.2(8)
C40 C39 C44 C43 -0.7(7)
C40 C41 C42 C43 -1.0(9)
C41 C42 C43 C44 1.0(9)
C42 C43 C44 C39 -0.1(8)
C44 C39 C40 C41 0.7(8)
